data_2106668
loop_
_publ_author_name
'Cromer, D.T.'
'Larson, A.C.'

_publ_section_title
;
 The structure of Pu5 Pt3
;
_journal_name_full 'Acta Crystallographica B (24,1968-38,1982)'
_journal_page_first 1758
_journal_page_last 1759
_journal_volume 31
_journal_year 1975
_chemical_formula_sum 'Pt3 Pu5'
_chemical_name_systematic 'Pu5 Pt3'
_space_group_IT_number 193
_symmetry_space_group_name_Hall '-P 6c 2'
_symmetry_space_group_name_H-M 'P 63/m c m'
_cell_angle_alpha 90
_cell_angle_beta 90
_cell_angle_gamma 120
_cell_formula_units_Z 2
_cell_length_a 8.49
_cell_length_b 8.49
_cell_length_c 6.084
_cell_volume 379.783
_citation_journal_id_ASTM ACBCAR
_cod_data_source_file Cromer_ACBCAR_1975_41.cif
_cod_data_source_block Pt3Pu5
_cod_original_cell_volume 379.7827
_cod_database_code 2106668

loop_
_symmetry_equiv_pos_as_xyz
x,y,z
x-y,x,z+1/2
-y,x-y,z
-x,-y,z+1/2
-x+y,-x,z
y,-x+y,z+1/2
-y,-x,-z
x-y,-y,-z+1/2
x,x-y,-z
y,x,-z+1/2
-x+y,y,-z
-x,-x+y,-z+1/2
-x,-y,-z
-x+y,-x,-z-1/2
y,-x+y,-z
x,y,-z-1/2
x-y,x,-z
-y,x-y,-z-1/2
y,x,z
-x+y,y,z-1/2
-x,-x+y,z
-y,-x,z-1/2
x-y,-y,z
x,x-y,z-1/2

loop_
_atom_site_label
_atom_site_type_symbol
_atom_site_fract_x
_atom_site_fract_y
_atom_site_fract_z
_atom_site_occupancy
_atom_site_U_iso_or_equiv
Pu2 Pu 0.2435 0 0.25 1 0.0
Pu1 Pu 0.3333 0.6667 0 1 0.0
Pt1 Pt 0.6031 0 0.25 1 0.0
